data_4513322
loop_
_publ_author_name
'Lusi, Matteo'
'Vitorica-Yrezabal, Inigo J.'
'Zaworotko, Michael J.'

_publ_section_title
;
 Expanding the Scope of Molecular Mixed Crystals Enabled by Three
 Component Solid Solutions
;
_journal_issue 8
_journal_name_full 'Crystal Growth &amp; Design'
_journal_page_first 4098
_journal_paper_doi 10.1021/acs.cgd.5b00685
_journal_volume 15
_journal_year 2015
_chemical_formula_sum 'C6.97 H4.97 N0.03'
_chemical_formula_weight 89.14
_chemical_name_systematic
;
 ?
;
_space_group_crystal_system monoclinic
_space_group_IT_number 14
_space_group_name_Hall '-P 2ybc'
_space_group_name_H-M_alt 'P 1 21/c 1'
_symmetry_space_group_name_Hall '-P 2ybc'
_symmetry_space_group_name_H-M 'P 1 21/c 1'
_atom_sites_solution_hydrogens geom
_audit_creation_method SHELXL-2014
_cell_angle_alpha 90
_cell_angle_beta 102.529(15)
_cell_angle_gamma 90
_cell_formula_units_Z 4
_cell_length_a 9.2837(13)
_cell_length_b 5.9932(8)
_cell_length_c 8.4219(11)
_cell_measurement_temperature 100(2)
_cell_volume 457.43(11)
_computing_structure_refinement 'SHELXL-2014 (Sheldrick, 2014)'
_diffrn_ambient_temperature 100(2)
_diffrn_measured_fraction_theta_full 0.996
_diffrn_measured_fraction_theta_max 0.896
_diffrn_radiation_type MoK\a
_diffrn_radiation_wavelength 0.71073
_diffrn_reflns_av_R_equivalents 0.0348
_diffrn_reflns_av_unetI/netI 0.0714
_diffrn_reflns_laue_measured_fraction_full 0.996
_diffrn_reflns_laue_measured_fraction_max 0.896
_diffrn_reflns_limit_h_max 12
_diffrn_reflns_limit_h_min -11
_diffrn_reflns_limit_k_max 7
_diffrn_reflns_limit_k_min -7
_diffrn_reflns_limit_l_max 11
_diffrn_reflns_limit_l_min -7
_diffrn_reflns_number 1799
_diffrn_reflns_point_group_measured_fraction_full 0.996
_diffrn_reflns_point_group_measured_fraction_max 0.896
_diffrn_reflns_theta_full 25.242
_diffrn_reflns_theta_max 28.386
_diffrn_reflns_theta_min 4.076
_exptl_absorpt_coefficient_mu 0.073
_exptl_absorpt_correction_T_max 1.02
_exptl_absorpt_correction_T_min 0.52
_exptl_absorpt_correction_type multi-scan
_exptl_absorpt_process_details sadabs
_exptl_crystal_colour colourless
_exptl_crystal_density_diffrn 1.294
_exptl_crystal_description prism
_exptl_crystal_F_000 188
_refine_diff_density_max 0.231
_refine_diff_density_min -0.294
_refine_diff_density_rms 0.060
_refine_ls_extinction_method none
_refine_ls_goodness_of_fit_ref 1.035
_refine_ls_hydrogen_treatment constr
_refine_ls_matrix_type full
_refine_ls_number_parameters 65
_refine_ls_number_reflns 1025
_refine_ls_number_restraints 0
_refine_ls_restrained_S_all 1.035
_refine_ls_R_factor_all 0.0918
_refine_ls_R_factor_gt 0.0617
_refine_ls_shift/su_max 0.000
_refine_ls_shift/su_mean 0.000
_refine_ls_structure_factor_coef Fsqd
_refine_ls_weighting_details 'w=1/[\s^2^(Fo^2^)+(0.0563P)^2^+0.2182P] where P=(Fo^2^+2Fc^2^)/3'
_refine_ls_weighting_scheme calc
_refine_ls_wR_factor_gt 0.1300
_refine_ls_wR_factor_ref 0.1585
_reflns_Friedel_coverage 0.000
_reflns_number_gt 700
_reflns_number_total 1025
_reflns_threshold_expression 'I > 2\s(I)'
_cod_data_source_file cg5b00685_si_021.cif
_cod_data_source_block D:\#20
_cod_depositor_comments 'Adding full bibliography for 4513301--4513322.cif.'
_cod_database_code 4513322
_shelx_space_group_comment
;
The symmetry employed for this shelxl refinement is uniquely defined
by the following loop, which should always be used as a source of
symmetry information in preference to the above space-group names.
They are only intended as comments.
;
_shelxl_version_number 2014-3

loop_
_space_group_symop_operation_xyz
'x, y, z'
'-x, y+1/2, -z+1/2'
'-x, -y, -z'
'x, -y-1/2, z-1/2'

loop_
_atom_site_label
_atom_site_type_symbol
_atom_site_fract_x
_atom_site_fract_y
_atom_site_fract_z
_atom_site_U_iso_or_equiv
_atom_site_adp_type
_atom_site_occupancy
_atom_site_site_symmetry_order
_atom_site_calc_flag
_atom_site_refinement_flags_posn
_atom_site_refinement_flags_adp
_atom_site_refinement_flags_occupancy
_atom_site_disorder_assembly
_atom_site_disorder_group
C1 C 0.4512(2) 0.2106(4) 0.5383(2) 0.0175(6) Uani 0.97(3) 1 d . . P A .
H1 H 0.4181 0.3533 0.5643 0.021 Uiso 0.97(3) 1 calc R U P . .
C2 C 0.5895(2) 0.1349(3) 0.6205(2) 0.0155(5) Uani 1 1 d . . . . .
C3 C 0.6828(2) 0.2641(4) 0.7434(2) 0.0195(5) Uani 1 1 d . . . . .
H3 H 0.6507 0.4066 0.7710 0.023 Uiso 1 1 calc R U . . .
C4 C 0.8174(2) 0.1862(4) 0.8220(3) 0.0215(5) Uani 1 1 d . . . . .
H4 H 0.8778 0.2744 0.9040 0.026 Uiso 1 1 calc R U . . .
C5 C 0.3603(2) 0.0827(3) 0.4189(2) 0.0163(5) Uani 1 1 d . . . . .
C6 C 0.2177(2) 0.1559(4) 0.3341(3) 0.0203(5) Uani 1 1 d . . . . .
H6 H 0.1821 0.2973 0.3592 0.024 Uiso 1 1 calc R U . . .
C7 C 0.1318(2) 0.0262(4) 0.2178(3) 0.0222(6) Uani 1 1 d . . . . .
H7 H 0.0375 0.0782 0.1630 0.027 Uiso 1 1 calc R U . . .
N1 N 0.4512(2) 0.2106(4) 0.5383(2) 0.0175(6) Uani 0.03(3) 1 d . . P A 2

loop_
_atom_site_aniso_label
_atom_site_aniso_U_11
_atom_site_aniso_U_22
_atom_site_aniso_U_33
_atom_site_aniso_U_23
_atom_site_aniso_U_13
_atom_site_aniso_U_12
C1 0.0213(11) 0.0148(11) 0.0180(10) -0.0005(9) 0.0081(8) 0.0008(9)
C2 0.0189(11) 0.0152(11) 0.0144(9) 0.0025(8) 0.0079(8) -0.0009(8)
C3 0.0240(11) 0.0193(12) 0.0173(10) -0.0032(9) 0.0093(9) -0.0026(9)
C4 0.0223(11) 0.0243(12) 0.0181(10) -0.0009(10) 0.0047(9) -0.0043(10)
C5 0.0189(10) 0.0163(11) 0.0157(10) 0.0019(9) 0.0083(8) 0.0008(8)
C6 0.0194(11) 0.0204(12) 0.0218(11) 0.0027(9) 0.0059(9) 0.0018(9)
C7 0.0175(11) 0.0262(13) 0.0225(11) 0.0031(10) 0.0034(9) 0.0028(9)
N1 0.0213(11) 0.0148(11) 0.0180(10) -0.0005(9) 0.0081(8) 0.0008(9)

loop_
_atom_type_symbol
_atom_type_description
_atom_type_scat_dispersion_real
_atom_type_scat_dispersion_imag
_atom_type_scat_source
C C 0.0033 0.0016 'International Tables Vol C Tables 4.2.6.8 and 6.1.1.4'
H H 0.0000 0.0000 'International Tables Vol C Tables 4.2.6.8 and 6.1.1.4'
N N 0.0061 0.0033 'International Tables Vol C Tables 4.2.6.8 and 6.1.1.4'

loop_
_geom_angle_atom_site_label_1
_geom_angle_atom_site_label_2
_geom_angle_atom_site_label_3
_geom_angle
_geom_angle_site_symmetry_3
C5 C1 C2 121.8(2) .
C1 C2 C3 122.15(19) .
C1 C2 C5 119.11(19) 3_656
C3 C2 C5 118.74(18) 3_656
C4 C3 C2 121.0(2) .
C3 C4 C7 120.5(2) 3_656
C1 C5 C6 122.8(2) .
C1 C5 C2 119.10(18) 3_656
C6 C5 C2 118.11(19) 3_656
C7 C6 C5 121.2(2) .
C6 C7 C4 120.5(2) 3_656

loop_
_geom_bond_atom_site_label_1
_geom_bond_atom_site_label_2
_geom_bond_distance
_geom_bond_site_symmetry_2
C1 C5 1.394(3) .
C1 C2 1.396(3) .
C2 C3 1.425(3) .
C2 C5 1.448(3) 3_656
C3 C4 1.364(3) .
C4 C7 1.422(3) 3_656
C5 C6 1.430(3) .
C5 C2 1.448(3) 3_656
C6 C7 1.363(3) .
C7 C4 1.422(3) 3_656
